data_1551403
loop_
_publ_author_name
'Meghan B. Ward'
'Andreas Scheitler'
'Meng Yu'
'Laura Senft'
'Annika S. Zillmann'
'John D. Gorden'
'Dean D. Schwartz'
'Ivana Ivanovic-Burmazovic'
'Christian R. Goldsmith'

_publ_section_title
;
 Superoxide dismutase activity enabled by a redox-active ligand rather
 than metal
;
_journal_name_full 'Nature Chemistry'
_journal_page_first 1207
_journal_page_last 1212
_journal_paper_doi 10.1038/s41557-018-0137-1
_journal_volume 10
_journal_year 2018
_chemical_formula_moiety 'C28 H29 F3 N5 O5 S Zn, C F3 O3 S'
_chemical_formula_sum 'C29 H29 F6 N5 O8 S2 Zn'
_chemical_formula_weight 819.10
_space_group_crystal_system monoclinic
_space_group_IT_number 14
_space_group_name_Hall '-P 2ybc'
_space_group_name_H-M_alt 'P 1 21/c 1'
_symmetry_Int_Tables_number 14
_atom_sites_solution_primary iterative
_cell_angle_alpha 90
_cell_angle_beta 93.0950(10)
_cell_angle_gamma 90
_cell_formula_units_Z 4
_cell_length_a 13.9006(8)
_cell_length_b 16.1130(9)
_cell_length_c 17.2618(10)
_cell_measurement_reflns_used 9960
_cell_measurement_temperature 180
_cell_measurement_theta_max 24.378
_cell_measurement_theta_min 2.227
_cell_volume 3860.7(4)
_computing_cell_refinement 'SAINT V8.38A (Bruker, 2016)'
_computing_data_reduction 'SAINT V8.38A (Bruker, 2016)'
_computing_molecular_graphics 'Olex2 (Dolomanov et al., 2009)'
_computing_publication_material 'Olex2 (Dolomanov et al., 2009)'
_computing_structure_refinement 'olex2.refine (Bourhis et al., 2015)'
_computing_structure_solution 'olex2.solve (Bourhis et al., 2015)'
_diffrn_ambient_temperature 180
_diffrn_measured_fraction_theta_full 0.9979
_diffrn_measured_fraction_theta_max 0.9979
_diffrn_measurement_device_type 'Bruker APEX CCD'
_diffrn_measurement_method '\f and \w scans'
_diffrn_radiation_type 'Mo K\a'
_diffrn_radiation_wavelength 0.71073
_diffrn_reflns_av_R_equivalents 0.0406
_diffrn_reflns_av_unetI/netI 0.0295
_diffrn_reflns_limit_h_max 16
_diffrn_reflns_limit_h_min -16
_diffrn_reflns_limit_k_max 18
_diffrn_reflns_limit_k_min -18
_diffrn_reflns_limit_l_max 20
_diffrn_reflns_limit_l_min -20
_diffrn_reflns_number 44087
_diffrn_reflns_theta_full 24.7232
_diffrn_reflns_theta_max 24.72
_diffrn_reflns_theta_min 1.73
_diffrn_standards_number 0
_exptl_absorpt_coefficient_mu 0.823
_exptl_absorpt_correction_T_max 0.7451
_exptl_absorpt_correction_T_min 0.6921
_exptl_absorpt_correction_type multi-scan
_exptl_absorpt_process_details
'SADABS-2016/2 (Bruker,2016/2) was used for absorption correction. wR2(int) was 0.0569 before and 0.0386 after correction. The Ratio of minimum to maximum transmission is 0.9289. The \l/2 correction factor is Not present.'
_exptl_crystal_colour 'clear colourless'
_exptl_crystal_colour_lustre clear
_exptl_crystal_colour_primary colourless
_exptl_crystal_density_diffrn 1.4091
_exptl_crystal_description irregular
_exptl_crystal_F_000 1675.2908
_exptl_crystal_preparation 'Ether slow diffusion into acetonitrile'
_exptl_crystal_recrystallization_method 'Ether slow diffusion into acetonitrile'
_exptl_crystal_size_max 0.1
_exptl_crystal_size_mid 0.1
_exptl_crystal_size_min 0.1
_refine_diff_density_max 0.8121
_refine_diff_density_min -0.4685
_refine_diff_density_rms 0.0978
_refine_ls_d_res_high 0.8497
_refine_ls_d_res_low 11.7708
_refine_ls_goodness_of_fit_ref 1.0523
_refine_ls_hydrogen_treatment mixed
_refine_ls_matrix_type full
_refine_ls_number_constraints 52
_refine_ls_number_parameters 464
_refine_ls_number_reflns 6574
_refine_ls_number_restraints 0
_refine_ls_restrained_S_all 1.0523
_refine_ls_R_factor_all 0.0582
_refine_ls_R_factor_gt 0.0457
_refine_ls_shift/su_max 0.0005
_refine_ls_shift/su_mean 0.0000
_refine_ls_structure_factor_coef Fsqd
_refine_ls_weighting_details 'w=1/[\s^2^(Fo^2^)+(0.0535P)^2^+4.5837P] where P=(Fo^2^+2Fc^2^)/3'
_refine_ls_weighting_scheme calc
_refine_ls_wR_factor_gt 0.1033
_refine_ls_wR_factor_ref 0.1099
_reflns_Friedel_coverage 0.0
_reflns_limit_h_max 16
_reflns_limit_h_min -16
_reflns_limit_k_max 18
_reflns_limit_k_min 0
_reflns_limit_l_max 20
_reflns_limit_l_min 0
_reflns_number_gt 5447
_reflns_number_total 6574
_reflns_threshold_expression I>=2u(I)
_cod_data_source_file 41557_2018_137_MOESM24_ESM.cif
_cod_data_source_block Goldsmith042415Zn_0m_a
_cod_database_code 1551403
_olex2_refinement_description
;
1. Fixed Uiso
 At 1.2 times of:
  All C(H) groups, All C(H,H) groups
 At 1.5 times of:
  All O(H) groups
2.a Secondary CH2 refined with riding coordinates:
 C6(H6a,H6b), C7(H7a,H7b), C13(H13a,H13b), C14(H14a,H14b), C15(H15a,H15b),
 C21(H21a,H21b)
2.b Aromatic/amide H refined with riding coordinates:
 C1(H1a), C2(H2a), C3(H3), C4(H4), C9(H9), C10(H10), C11(H11), C12(H12),
 C17(H17), C18(H18), C19(H19), C20(H20), C24(H24), C25(H25), C27(H27)
2.c Idealised tetrahedral OH refined as rotating group with stretchable bonds:
 O1(H1), O2(H2)
;

loop_
_space_group_symop_id
_space_group_symop_operation_xyz
1 x,y,z
2 -x,y+1/2,-z+1/2
3 -x,-y,-z
4 x,-y-1/2,z-1/2

loop_
_atom_site_label
_atom_site_type_symbol
_atom_site_fract_x
_atom_site_fract_y
_atom_site_fract_z
_atom_site_U_iso_or_equiv
_atom_site_adp_type
_atom_site_occupancy
_atom_site_refinement_flags_posn
Zn01 Zn 0.22437(2) 0.28055(2) 0.527376(19) 0.02164(11) Uani 1.000000 .
S1 S 0.09271(6) 0.26029(6) 0.36198(5) 0.0391(2) Uani 1.000000 .
F1 F -0.09018(18) 0.29222(17) 0.3512(2) 0.0958(11) Uani 1.000000 .
F2 F -0.0539(2) 0.1819(2) 0.4126(2) 0.1012(11) Uani 1.000000 .
F3 F -0.0502(2) 0.18430(19) 0.29065(19) 0.0945(10) Uani 1.000000 .
O1 O 0.38299(18) 0.47944(16) 0.72438(15) 0.0469(7) Uani 1.000000 .
H1 H 0.3820(16) 0.523(3) 0.764(2) 0.0704(10) Uiso 1.000000 GR
O2 O 0.71161(18) 0.29039(19) 0.76971(16) 0.0568(8) Uani 1.000000 .
H2 H 0.7178(19) 0.249(3) 0.727(3) 0.0852(12) Uiso 1.000000 GR
O3 O 0.10113(16) 0.30613(15) 0.43425(13) 0.0374(6) Uani 1.000000 .
O4 O 0.1052(3) 0.3071(2) 0.29396(17) 0.0804(10) Uani 1.000000 .
O5 O 0.1442(2) 0.1833(2) 0.36542(19) 0.0751(10) Uani 1.000000 .
N1 N 0.31895(17) 0.31396(16) 0.44375(13) 0.0245(6) Uani 1.000000 .
N2 N 0.30995(17) 0.16166(16) 0.51298(14) 0.0259(6) Uani 1.000000 .
N3 N 0.13028(18) 0.19210(17) 0.56832(15) 0.0293(6) Uani 1.000000 .
N4 N 0.32431(17) 0.28926(15) 0.63303(13) 0.0219(5) Uani 1.000000 .
N5 N 0.17520(17) 0.38694(15) 0.58443(13) 0.0234(6) Uani 1.000000 .
C1 C 0.3337(2) 0.3929(2) 0.42301(18) 0.0332(8) Uani 1.000000 .
H1a H 0.2947(2) 0.4352(2) 0.44351(18) 0.0398(9) Uiso 1.000000 R
C2 C 0.4035(3) 0.4151(2) 0.3729(2) 0.0431(9) Uani 1.000000 .
H2a H 0.4126(3) 0.4716(2) 0.3591(2) 0.0518(11) Uiso 1.000000 R
C3 C 0.4595(3) 0.3536(3) 0.3435(2) 0.0476(10) Uani 1.000000 .
H3 H 0.5081(3) 0.3670(3) 0.3090(2) 0.0571(12) Uiso 1.000000 R
C4 C 0.4448(2) 0.2726(2) 0.36451(19) 0.0381(9) Uani 1.000000 .
H4 H 0.4837(2) 0.2297(2) 0.34493(19) 0.0458(10) Uiso 1.000000 R
C5 C 0.3732(2) 0.2536(2) 0.41428(17) 0.0264(7) Uani 1.000000 .
C6 C 0.3497(2) 0.1655(2) 0.43554(17) 0.0282(7) Uani 1.000000 .
H6a H 0.4087(2) 0.1312(2) 0.43520(17) 0.0338(9) Uiso 1.000000 R
H6b H 0.3022(2) 0.1425(2) 0.39648(17) 0.0338(9) Uiso 1.000000 R
C7 C 0.2452(2) 0.0907(2) 0.5221(2) 0.0334(8) Uani 1.000000 .
H7a H 0.2296(2) 0.0662(2) 0.4704(2) 0.0401(9) Uiso 1.000000 R
H7b H 0.2797(2) 0.0480(2) 0.5541(2) 0.0401(9) Uiso 1.000000 R
C8 C 0.1525(2) 0.1117(2) 0.55906(18) 0.0310(8) Uani 1.000000 .
C9 C 0.0902(3) 0.0495(2) 0.5792(2) 0.0451(9) Uani 1.000000 .
H9 H 0.1071(3) -0.0070(2) 0.5723(2) 0.0541(11) Uiso 1.000000 R
C10 C 0.0039(3) 0.0695(3) 0.6092(2) 0.0530(11) Uani 1.000000 .
H10 H -0.0396(3) 0.0272(3) 0.6229(2) 0.0636(13) Uiso 1.000000 R
C11 C -0.0188(3) 0.1514(3) 0.6192(2) 0.0507(10) Uani 1.000000 .
H11 H -0.0780(3) 0.1667(3) 0.6402(2) 0.0608(13) Uiso 1.000000 R
C12 C 0.0459(2) 0.2112(2) 0.5982(2) 0.0402(9) Uani 1.000000 .
H12 H 0.0301(2) 0.2680(2) 0.6052(2) 0.0483(11) Uiso 1.000000 R
C13 C 0.3898(2) 0.1647(2) 0.57371(18) 0.0303(7) Uani 1.000000 .
H13a H 0.4132(2) 0.1077(2) 0.58464(18) 0.0363(9) Uiso 1.000000 R
H13b H 0.4439(2) 0.1971(2) 0.55411(18) 0.0363(9) Uiso 1.000000 R
C14 C 0.3587(2) 0.20355(18) 0.64800(17) 0.0264(7) Uani 1.000000 .
H14a H 0.4137(2) 0.20438(18) 0.68692(17) 0.0317(8) Uiso 1.000000 R
H14b H 0.3065(2) 0.17007(18) 0.66916(17) 0.0317(8) Uiso 1.000000 R
C15 C 0.2607(2) 0.3188(2) 0.69281(16) 0.0247(7) Uani 1.000000 .
H15a H 0.2208(2) 0.2721(2) 0.71013(16) 0.0296(8) Uiso 1.000000 R
H15b H 0.3002(2) 0.3393(2) 0.73825(16) 0.0296(8) Uiso 1.000000 R
C16 C 0.1963(2) 0.38747(19) 0.66136(17) 0.0242(7) Uani 1.000000 .
C17 C 0.1601(2) 0.4475(2) 0.70909(19) 0.0324(8) Uani 1.000000 .
H17 H 0.1749(2) 0.4461(2) 0.76344(19) 0.0388(9) Uiso 1.000000 R
C18 C 0.1024(2) 0.5094(2) 0.6771(2) 0.0358(8) Uani 1.000000 .
H18 H 0.0767(2) 0.5509(2) 0.7091(2) 0.0429(10) Uiso 1.000000 R
C19 C 0.0823(2) 0.5103(2) 0.5979(2) 0.0361(8) Uani 1.000000 .
H19 H 0.0437(2) 0.5531(2) 0.5744(2) 0.0433(10) Uiso 1.000000 R
C20 C 0.1193(2) 0.4482(2) 0.55357(19) 0.0312(8) Uani 1.000000 .
H20 H 0.1048(2) 0.4484(2) 0.49916(19) 0.0374(9) Uiso 1.000000 R
C21 C 0.4038(2) 0.3494(2) 0.61972(16) 0.0249(7) Uani 1.000000 .
H21a H 0.4395(2) 0.3292(2) 0.57534(16) 0.0299(8) Uiso 1.000000 R
H21b H 0.3743(2) 0.4032(2) 0.60415(16) 0.0299(8) Uiso 1.000000 R
C22 C 0.4762(2) 0.36524(19) 0.68704(17) 0.0245(7) Uani 1.000000 .
C23 C 0.4630(2) 0.43094(19) 0.73796(18) 0.0281(7) Uani 1.000000 .
C24 C 0.5319(2) 0.4475(2) 0.79769(19) 0.0334(8) Uani 1.000000 .
H24 H 0.5220(2) 0.4916(2) 0.83287(19) 0.0401(9) Uiso 1.000000 R
C25 C 0.6142(2) 0.4001(2) 0.80587(19) 0.0337(8) Uani 1.000000 .
H25 H 0.6609(2) 0.4119(2) 0.84658(19) 0.0404(9) Uiso 1.000000 R
C26 C 0.6293(2) 0.3360(2) 0.75577(18) 0.0319(8) Uani 1.000000 .
C27 C 0.5606(2) 0.3188(2) 0.69628(18) 0.0302(7) Uani 1.000000 .
H27 H 0.5715(2) 0.2746(2) 0.66137(18) 0.0362(9) Uiso 1.000000 R
C28 C -0.0323(3) 0.2274(3) 0.3548(3) 0.0530(11) Uani 1.000000 .
S2 S 0.69935(6) 0.11297(5) 0.62932(5) 0.0337(2) Uani 1.000000 .
F4 F 0.73885(16) 0.12789(16) 0.48436(12) 0.0571(6) Uani 1.000000 .
F5 F 0.61406(16) 0.19753(14) 0.51512(13) 0.0570(6) Uani 1.000000 .
F6 F 0.60473(16) 0.06529(15) 0.50225(13) 0.0581(6) Uani 1.000000 .
O6 O 0.60912(17) 0.10693(15) 0.66613(14) 0.0433(6) Uani 1.000000 .
O7 O 0.75150(17) 0.18796(16) 0.64788(16) 0.0469(6) Uani 1.000000 .
O8 O 0.7558(2) 0.03930(16) 0.62947(14) 0.0495(7) Uani 1.000000 .
C29 C 0.6624(3) 0.1267(2) 0.5274(2) 0.0410(9) Uani 1.000000 .

loop_
_atom_site_aniso_label
_atom_site_aniso_U_11
_atom_site_aniso_U_22
_atom_site_aniso_U_33
_atom_site_aniso_U_12
_atom_site_aniso_U_13
_atom_site_aniso_U_23
Zn01 0.02177(18) 0.0263(2) 0.01688(19) 0.00247(15) 0.00130(13) -0.00278(15)
S1 0.0344(5) 0.0567(6) 0.0253(5) 0.0037(4) -0.0075(4) -0.0130(4)
F1 0.0411(14) 0.0728(19) 0.170(3) 0.0192(13) -0.0250(17) -0.0420(19)
F2 0.091(2) 0.096(2) 0.117(3) -0.0511(19) 0.0043(19) 0.010(2)
F3 0.0766(19) 0.091(2) 0.110(2) -0.0022(16) -0.0448(17) -0.0576(19)
O1 0.0477(15) 0.0408(15) 0.0512(17) 0.0095(12) -0.0075(12) -0.0168(13)
O2 0.0352(14) 0.080(2) 0.0533(18) 0.0174(14) -0.0114(12) -0.0187(15)
O3 0.0328(12) 0.0472(15) 0.0315(13) 0.0007(11) -0.0048(10) -0.0121(11)
O4 0.096(3) 0.109(3) 0.0349(17) -0.023(2) -0.0058(16) 0.0016(17)
O5 0.0573(19) 0.089(2) 0.076(2) 0.0402(17) -0.0230(16) -0.0430(18)
N1 0.0248(13) 0.0331(15) 0.0157(13) 0.0008(11) 0.0008(10) -0.0030(11)
N2 0.0252(13) 0.0270(14) 0.0251(14) 0.0027(11) -0.0017(11) -0.0039(11)
N3 0.0237(14) 0.0367(16) 0.0273(15) -0.0032(12) -0.0003(11) -0.0045(12)
N4 0.0214(12) 0.0285(14) 0.0158(12) 0.0001(10) 0.0015(10) -0.0008(10)
N5 0.0225(13) 0.0296(15) 0.0182(13) 0.0014(11) 0.0016(10) -0.0041(11)
C1 0.041(2) 0.035(2) 0.0235(17) -0.0010(15) 0.0012(14) 0.0035(15)
C2 0.052(2) 0.046(2) 0.031(2) -0.0134(19) 0.0026(17) 0.0057(17)
C3 0.042(2) 0.074(3) 0.027(2) -0.016(2) 0.0112(16) -0.0005(19)
C4 0.0296(18) 0.057(3) 0.0283(18) 0.0005(17) 0.0047(14) -0.0116(17)
C5 0.0223(16) 0.0413(19) 0.0155(15) 0.0016(14) -0.0008(12) -0.0050(13)
C6 0.0259(16) 0.0378(19) 0.0209(16) 0.0078(14) 0.0029(13) -0.0089(14)
C7 0.0363(19) 0.0271(18) 0.037(2) 0.0005(14) 0.0030(15) -0.0028(15)
C8 0.0324(18) 0.035(2) 0.0250(17) -0.0060(15) -0.0050(14) -0.0017(14)
C9 0.048(2) 0.041(2) 0.046(2) -0.0126(18) 0.0040(18) 0.0004(18)
C10 0.047(2) 0.062(3) 0.051(2) -0.026(2) 0.0066(19) 0.001(2)
C11 0.0282(19) 0.077(3) 0.048(2) -0.011(2) 0.0093(17) -0.007(2)
C12 0.0255(17) 0.054(2) 0.041(2) -0.0020(16) 0.0050(15) -0.0078(18)
C13 0.0279(17) 0.0314(19) 0.0304(18) 0.0100(14) -0.0076(14) -0.0015(14)
C14 0.0291(16) 0.0267(18) 0.0225(16) 0.0036(13) -0.0072(13) 0.0015(13)
C15 0.0278(16) 0.0336(18) 0.0127(15) 0.0004(13) 0.0016(12) -0.0021(13)
C16 0.0208(15) 0.0322(18) 0.0201(16) -0.0033(13) 0.0046(12) -0.0065(13)
C17 0.0312(18) 0.040(2) 0.0260(18) -0.0025(15) 0.0052(14) -0.0079(15)
C18 0.0336(18) 0.0332(19) 0.041(2) 0.0044(15) 0.0046(15) -0.0153(16)
C19 0.0316(18) 0.0309(19) 0.045(2) 0.0071(15) -0.0049(15) -0.0061(16)
C20 0.0302(17) 0.0341(19) 0.0284(18) 0.0040(15) -0.0065(14) -0.0021(15)
C21 0.0259(16) 0.0325(18) 0.0165(15) -0.0019(13) 0.0018(12) 0.0004(13)
C22 0.0238(16) 0.0311(18) 0.0186(15) -0.0060(13) 0.0026(12) 0.0003(13)
C23 0.0269(16) 0.0304(18) 0.0267(17) -0.0014(14) 0.0008(13) -0.0016(14)
C24 0.0366(19) 0.037(2) 0.0265(18) -0.0047(15) 0.0019(14) -0.0104(15)
C25 0.0282(17) 0.047(2) 0.0254(17) -0.0071(15) -0.0030(13) -0.0014(15)
C26 0.0211(16) 0.047(2) 0.0277(18) -0.0002(14) 0.0010(13) 0.0008(16)
C27 0.0237(16) 0.0381(19) 0.0290(18) 0.0001(14) 0.0038(13) -0.0096(15)
C28 0.046(2) 0.040(2) 0.072(3) -0.0003(19) -0.011(2) -0.017(2)
S2 0.0347(5) 0.0327(5) 0.0336(5) 0.0039(4) 0.0022(4) 0.0050(4)
F4 0.0451(13) 0.0865(18) 0.0408(13) 0.0092(12) 0.0125(10) 0.0091(12)
F5 0.0485(13) 0.0618(15) 0.0607(15) 0.0163(11) 0.0036(11) 0.0283(12)
F6 0.0498(13) 0.0720(17) 0.0515(14) -0.0047(12) -0.0074(11) -0.0099(12)
O6 0.0443(15) 0.0459(15) 0.0404(14) -0.0046(12) 0.0089(11) 0.0104(12)
O7 0.0368(14) 0.0466(15) 0.0581(17) -0.0051(12) 0.0090(12) -0.0113(13)
O8 0.0660(18) 0.0402(15) 0.0414(15) 0.0197(13) -0.0070(13) 0.0025(12)
C29 0.033(2) 0.047(2) 0.044(2) 0.0084(17) 0.0064(16) 0.0085(18)

loop_
_atom_type_symbol
_atom_type_scat_dispersion_real
_atom_type_scat_dispersion_imag
_atom_type_scat_Cromer_Mann_a1
_atom_type_scat_Cromer_Mann_a2
_atom_type_scat_Cromer_Mann_a3
_atom_type_scat_Cromer_Mann_a4
_atom_type_scat_Cromer_Mann_b1
_atom_type_scat_Cromer_Mann_b2
_atom_type_scat_Cromer_Mann_b3
_atom_type_scat_Cromer_Mann_b4
_atom_type_scat_Cromer_Mann_c
_atom_type_scat_source
_atom_type_scat_dispersion_source
C 0.00347 0.00161 2.31000 1.02000 1.58860 0.86500 20.84390 10.20750 0.56870 51.65120 0.215599998832 'International Tables Volume C Table 6.1.1.4 (pp. 500-502)' 'Henke, Gullikson and Davis, At. Data and Nucl. Data Tables, 1993, 54, 2'
F 0.01794 0.01033 3.53920 2.64120 1.51700 1.02430 10.28250 4.29440 0.26150 26.14760 0.277599990368 'International Tables Volume C Table 6.1.1.4 (pp. 500-502)' 'Henke, Gullikson and Davis, At. Data and Nucl. Data Tables, 1993, 54, 2'
H 0.00000 0.00000 0.49300 0.32291 0.14019 0.04081 10.51090 26.12570 3.14236 57.79970 0.0030380000826 'International Tables Volume C Table 6.1.1.4 (pp. 500-502)' 'Henke, Gullikson and Davis, At. Data and Nucl. Data Tables, 1993, 54, 2'
Zn 0.31207 1.46666 14.07430 7.03180 5.16520 2.41000 3.26550 0.23330 10.31630 58.70970 1.30410003662 'International Tables Volume C Table 6.1.1.4 (pp. 500-502)' 'Henke, Gullikson and Davis, At. Data and Nucl. Data Tables, 1993, 54, 2'
O 0.01158 0.00611 3.04850 2.28680 1.54630 0.86700 13.27710 5.70110 0.32390 32.90890 0.250800013542 'International Tables Volume C Table 6.1.1.4 (pp. 500-502)' 'Henke, Gullikson and Davis, At. Data and Nucl. Data Tables, 1993, 54, 2'
N 0.00653 0.00323 12.21260 3.13220 2.01250 1.16630 0.00570 9.89330 28.99750 0.58260 -11.5290002823 'International Tables Volume C Table 6.1.1.4 (pp. 500-502)' 'Henke, Gullikson and Davis, At. Data and Nucl. Data Tables, 1993, 54, 2'
S 0.12424 0.12443 6.90530 5.20340 1.43790 1.58630 1.46790 22.21510 0.25360 56.17200 0.866900026798 'International Tables Volume C Table 6.1.1.4 (pp. 500-502)' 'Henke, Gullikson and Davis, At. Data and Nucl. Data Tables, 1993, 54, 2'

loop_
_geom_angle_atom_site_label_1
_geom_angle_atom_site_label_2
_geom_angle_atom_site_label_3
_geom_angle
_geom_angle_site_symmetry_1
_geom_angle_site_symmetry_3
N1 Zn01 O3 86.78(9) . .
N2 Zn01 O3 116.38(8) . .
N2 Zn01 N1 77.75(10) . .
N3 Zn01 O3 84.44(9) . .
N3 Zn01 N1 147.80(10) . .
N3 Zn01 N2 78.62(10) . .
N4 Zn01 O3 162.93(8) . .
N4 Zn01 N1 99.32(9) . .
N4 Zn01 N2 80.59(9) . .
N4 Zn01 N3 98.05(9) . .
N5 Zn01 O3 86.18(9) . .
N5 Zn01 N1 110.33(10) . .
N5 Zn01 N2 156.88(9) . .
N5 Zn01 N3 99.93(10) . .
N5 Zn01 N4 76.76(9) . .
O4 S1 O3 115.80(18) . .
O5 S1 O3 112.90(16) . .
O5 S1 O4 114.4(2) . .
C28 S1 O3 103.89(17) . .
C28 S1 O4 105.0(2) . .
C28 S1 O5 102.97(19) . .
C23 O1 H1 109.5 . .
C26 O2 H2 109.5 . .
S1 O3 Zn01 121.85(13) . .
C1 N1 Zn01 122.9(2) . .
C5 N1 Zn01 117.6(2) . .
C5 N1 C1 119.2(3) . .
C6 N2 Zn01 106.66(18) . .
C7 N2 Zn01 108.44(18) . .
C7 N2 C6 113.1(2) . .
C13 N2 Zn01 105.66(17) . .
C13 N2 C6 109.7(2) . .
C13 N2 C7 112.9(3) . .
C8 N3 Zn01 117.8(2) . .
C12 N3 Zn01 123.4(2) . .
C12 N3 C8 118.6(3) . .
C14 N4 Zn01 105.34(17) . .
C15 N4 Zn01 102.80(16) . .
C15 N4 C14 112.3(2) . .
C21 N4 Zn01 110.28(16) . .
C21 N4 C14 113.4(2) . .
C21 N4 C15 112.0(2) . .
C16 N5 Zn01 114.05(19) . .
C20 N5 Zn01 127.2(2) . .
C20 N5 C16 118.4(3) . .
H1a C1 N1 118.79(18) . .
C2 C1 N1 122.4(3) . .
C2 C1 H1a 118.8(2) . .
H2a C2 C1 120.8(2) . .
C3 C2 C1 118.4(4) . .
C3 C2 H2a 120.8(2) . .
H3 C3 C2 120.2(2) . .
C4 C3 C2 119.6(3) . .
C4 C3 H3 120.2(2) . .
H4 C4 C3 120.1(2) . .
C5 C4 C3 119.8(3) . .
C5 C4 H4 120.1(2) . .
C4 C5 N1 120.7(3) . .
C6 C5 N1 117.0(3) . .
C6 C5 C4 122.2(3) . .
C5 C6 N2 111.0(2) . .
H6a C6 N2 109.44(15) . .
H6a C6 C5 109.44(16) . .
H6b C6 N2 109.44(15) . .
H6b C6 C5 109.44(16) . .
H6b C6 H6a 108.0 . .
H7a C7 N2 108.64(16) . .
H7b C7 N2 108.64(16) . .
H7b C7 H7a 107.6 . .
C8 C7 N2 114.5(3) . .
C8 C7 H7a 108.64(17) . .
C8 C7 H7b 108.64(18) . .
C7 C8 N3 118.2(3) . .
C9 C8 N3 121.3(3) . .
C9 C8 C7 120.4(3) . .
H9 C9 C8 120.1(2) . .
C10 C9 C8 119.8(4) . .
C10 C9 H9 120.1(2) . .
H10 C10 C9 120.4(2) . .
C11 C10 C9 119.1(4) . .
C11 C10 H10 120.4(2) . .
H11 C11 C10 120.6(2) . .
C12 C11 C10 118.8(4) . .
C12 C11 H11 120.6(2) . .
C11 C12 N3 122.4(4) . .
H12 C12 N3 118.8(2) . .
H12 C12 C11 118.8(2) . .
H13a C13 N2 109.19(16) . .
H13b C13 N2 109.19(17) . .
H13b C13 H13a 107.9 . .
C14 C13 N2 112.1(2) . .
C14 C13 H13a 109.19(16) . .
C14 C13 H13b 109.19(18) . .
C13 C14 N4 110.1(2) . .
H14a C14 N4 109.65(14) . .
H14a C14 C13 109.65(16) . .
H14b C14 N4 109.65(16) . .
H14b C14 C13 109.65(18) . .
H14b C14 H14a 108.2 . .
H15a C15 N4 109.52(16) . .
H15b C15 N4 109.52(14) . .
H15b C15 H15a 108.1 . .
C16 C15 N4 110.6(2) . .
C16 C15 H15a 109.52(16) . .
C16 C15 H15b 109.52(16) . .
C15 C16 N5 116.4(2) . .
C17 C16 N5 121.7(3) . .
C17 C16 C15 121.9(3) . .
H17 C17 C16 120.33(19) . .
C18 C17 C16 119.3(3) . .
C18 C17 H17 120.33(19) . .
H18 C18 C17 120.39(19) . .
C19 C18 C17 119.2(3) . .
C19 C18 H18 120.39(19) . .
H19 C19 C18 120.63(19) . .
C20 C19 C18 118.7(3) . .
C20 C19 H19 120.6(2) . .
C19 C20 N5 122.5(3) . .
H20 C20 N5 118.74(17) . .
H20 C20 C19 118.74(19) . .
H21a C21 N4 108.02(15) . .
H21b C21 N4 108.02(15) . .
H21b C21 H21a 107.3 . .
C22 C21 N4 117.1(2) . .
C22 C21 H21a 108.02(16) . .
C22 C21 H21b 108.02(17) . .
C23 C22 C21 120.4(3) . .
C27 C22 C21 121.1(3) . .
C27 C22 C23 118.3(3) . .
C22 C23 O1 117.3(3) . .
C24 C23 O1 122.4(3) . .
C24 C23 C22 120.2(3) . .
H24 C24 C23 119.88(19) . .
C25 C24 C23 120.2(3) . .
C25 C24 H24 119.88(19) . .
H25 C25 C24 119.72(19) . .
C26 C25 C24 120.6(3) . .
C26 C25 H25 119.72(18) . .
C25 C26 O2 116.7(3) . .
C27 C26 O2 123.8(3) . .
C27 C26 C25 119.6(3) . .
C26 C27 C22 121.1(3) . .
H27 C27 C22 119.43(18) . .
H27 C27 C26 119.43(19) . .
F1 C28 S1 110.6(3) . .
F2 C28 S1 112.1(3) . .
F2 C28 F1 108.7(4) . .
F3 C28 S1 110.3(3) . .
F3 C28 F1 106.9(4) . .
F3 C28 F2 108.0(4) . .
O7 S2 O6 113.55(15) . .
O8 S2 O6 115.89(16) . .
O8 S2 O7 115.43(16) . .
C29 S2 O6 103.14(15) . .
C29 S2 O7 103.08(17) . .
C29 S2 O8 103.32(16) . .
F4 C29 S2 110.4(2) . .
F5 C29 S2 111.8(3) . .
F5 C29 F4 108.0(3) . .
F6 C29 S2 111.0(2) . .
F6 C29 F4 108.3(3) . .
F6 C29 F5 107.1(3) . .

loop_
_geom_bond_atom_site_label_1
_geom_bond_atom_site_label_2
_geom_bond_distance
_geom_bond_site_symmetry_2
Zn01 O3 2.322(2) .
Zn01 N1 2.075(2) .
Zn01 N2 2.276(2) .
Zn01 N3 2.084(3) .
Zn01 N4 2.237(2) .
Zn01 N5 2.109(2) .
S1 O3 1.449(2) .
S1 O4 1.414(3) .
S1 O5 1.432(3) .
S1 C28 1.815(4) .
F1 C28 1.317(5) .
F2 C28 1.287(5) .
F3 C28 1.320(5) .
O1 H1 0.98(5) .
O1 C23 1.369(4) .
O2 H2 1.01(5) .
O2 C26 1.370(4) .
N1 C1 1.341(4) .
N1 C5 1.348(4) .
N2 C6 1.475(4) .
N2 C7 1.468(4) .
N2 C13 1.486(4) .
N3 C8 1.343(4) .
N3 C12 1.343(4) .
N4 C14 1.480(4) .
N4 C15 1.473(4) .
N4 C21 1.498(4) .
N5 C16 1.344(4) .
N5 C20 1.348(4) .
C1 H1a 0.9500 .
C1 C2 1.381(5) .
C2 H2a 0.9500 .
C2 C3 1.375(6) .
C3 H3 0.9500 .
C3 C4 1.373(5) .
C4 H4 0.9500 .
C4 C5 1.384(5) .
C5 C6 1.506(5) .
C6 H6a 0.9900 .
C6 H6b 0.9900 .
C7 H7a 0.9900 .
C7 H7b 0.9900 .
C7 C8 1.507(5) .
C8 C9 1.381(5) .
C9 H9 0.9500 .
C9 C10 1.370(5) .
C10 H10 0.9500 .
C10 C11 1.370(6) .
C11 H11 0.9500 .
C11 C12 1.380(5) .
C12 H12 0.9500 .
C13 H13a 0.9900 .
C13 H13b 0.9900 .
C13 C14 1.511(4) .
C14 H14a 0.9900 .
C14 H14b 0.9900 .
C15 H15a 0.9900 .
C15 H15b 0.9900 .
C15 C16 1.507(4) .
C16 C17 1.383(4) .
C17 H17 0.9500 .
C17 C18 1.376(5) .
C18 H18 0.9500 .
C18 C19 1.380(5) .
C19 H19 0.9500 .
C19 C20 1.376(5) .
C20 H20 0.9500 .
C21 H21a 0.9900 .
C21 H21b 0.9900 .
C21 C22 1.517(4) .
C22 C23 1.394(4) .
C22 C27 1.394(4) .
C23 C24 1.394(4) .
C24 H24 0.9500 .
C24 C25 1.376(5) .
C25 H25 0.9500 .
C25 C26 1.371(5) .
C26 C27 1.392(4) .
C27 H27 0.9500 .
S2 O6 1.440(2) .
S2 O7 1.436(3) .
S2 O8 1.423(3) .
S2 C29 1.819(4) .
F4 C29 1.330(4) .
F5 C29 1.335(4) .
F6 C29 1.331(4) .

loop_
_smtbx_masks_void_nr
_smtbx_masks_void_average_x
_smtbx_masks_void_average_y
_smtbx_masks_void_average_z
_smtbx_masks_void_volume
_smtbx_masks_void_count_electrons
1 -0.500 0.000 0.000 377.6 79.4
2 -0.500 0.500 0.500 377.6 79.4
